data_7061231
loop_
_publ_author_name
'Lobana, Tarlok S.'
'Sandhu, Amanpreet K.'
'Hundal, Geeta'
'Jasinski, Jerry P.'

_publ_section_title
;
 Heterocyclic-2-thione derivatives of metals incorporating cyclopalladated
 azobenzenes of variable nuclearity and N,S-bridged 1D polymer of
 [bis(pyridine-2-thiolato)mercury(ii)]
;
_journal_issue 6
_journal_name_full 'New Journal of Chemistry'
_journal_page_first 2722
_journal_page_last 2729
_journal_paper_doi 10.1039/D1NJ05564J
_journal_volume 46
_journal_year 2022
_chemical_formula_moiety 'C40 H40 N8 O4 Pd2 S2'
_chemical_formula_sum 'C40 H40 N8 O4 Pd2 S2'
_chemical_formula_weight 973.72
_space_group_crystal_system orthorhombic
_space_group_IT_number 60
_space_group_name_Hall '-P 2n 2ab'
_space_group_name_H-M_alt 'P b c n'
_atom_sites_solution_hydrogens geom
_audit_creation_method SHELXL-2018/3
_audit_update_record
;
2021-12-30 deposited with the CCDC.	2022-01-10 downloaded from the CCDC.
;
_cell_angle_alpha 90
_cell_angle_beta 90
_cell_angle_gamma 90
_cell_formula_units_Z 4
_cell_length_a 23.4333(5)
_cell_length_b 11.7042(3)
_cell_length_c 14.6428(4)
_cell_measurement_reflns_used 4367
_cell_measurement_temperature 173(2)
_cell_measurement_theta_max 71.4870
_cell_measurement_theta_min 3.7360
_cell_volume 4016.05(17)
_computing_cell_refinement
;
CrysAlisPro, Agilent Technologies,
Version 1.171.37.35 (release 13-08-2014 CrysAlis171 .NET)
(compiled Aug 13 2014,18:06:01)
;
_computing_data_collection
;
CrysAlisPro, Agilent Technologies,
Version 1.171.37.35 (release 13-08-2014 CrysAlis171 .NET)
(compiled Aug 13 2014,18:06:01)
;
_computing_data_reduction
;
CrysAlisPro, Agilent Technologies,
Version 1.171.37.35 (release 13-08-2014 CrysAlis171 .NET)
(compiled Aug 13 2014,18:06:01)
;
_computing_molecular_graphics 'Olex2 (Dolomanov et al., 2009)'
_computing_publication_material 'Olex2 (Dolomanov et al., 2009)'
_computing_structure_refinement 'ShelXL (Sheldrick, 2015)'
_computing_structure_solution 'ShelXS (Sheldrick, 2008)'
_diffrn_ambient_temperature 173(2)
_diffrn_measured_fraction_theta_full 0.999
_diffrn_measured_fraction_theta_max 0.988
_diffrn_measurement_device 'four-circle diffractometer'
_diffrn_measurement_device_type 'Rigaku Oxford Diffraction'
_diffrn_measurement_method '\w scans'
_diffrn_radiation_type CuK\a
_diffrn_radiation_wavelength 1.54184
_diffrn_reflns_av_R_equivalents 0.0395
_diffrn_reflns_av_unetI/netI 0.0384
_diffrn_reflns_Laue_measured_fraction_full 0.999
_diffrn_reflns_Laue_measured_fraction_max 0.988
_diffrn_reflns_limit_h_max 28
_diffrn_reflns_limit_h_min -19
_diffrn_reflns_limit_k_max 14
_diffrn_reflns_limit_k_min -13
_diffrn_reflns_limit_l_max 17
_diffrn_reflns_limit_l_min -11
_diffrn_reflns_number 10019
_diffrn_reflns_point_group_measured_fraction_full 0.999
_diffrn_reflns_point_group_measured_fraction_max 0.988
_diffrn_reflns_theta_full 67.684
_diffrn_reflns_theta_max 71.394
_diffrn_reflns_theta_min 5.193
_diffrn_source 'Enhance (Cu) X-ray Source'
_exptl_absorpt_coefficient_mu 8.622
_exptl_absorpt_correction_T_max 1.00000
_exptl_absorpt_correction_T_min 0.52708
_exptl_absorpt_correction_type multi-scan
_exptl_absorpt_process_details
;
CrysAlisPro, Agilent Technologies,
Version 1.171.37.35 (release 13-08-2014 CrysAlis171 .NET)
(compiled Aug 13 2014,18:06:01)
Empirical absorption correction using spherical harmonics,
 implemented in SCALE3 ABSPACK scaling algorithm.
;
_exptl_crystal_colour red
_exptl_crystal_density_diffrn 1.610
_exptl_crystal_description prism
_exptl_crystal_F_000 1968
_exptl_crystal_size_max 0.16
_exptl_crystal_size_mid 0.14
_exptl_crystal_size_min 0.12
_refine_diff_density_max 0.827
_refine_diff_density_min -1.117
_refine_diff_density_rms 0.112
_refine_ls_extinction_coef 0.00028(3)
_refine_ls_extinction_expression Fc^*^=kFc[1+0.001xFc^2^\l^3^/sin(2\q)]^-1/4^
_refine_ls_extinction_method 'SHELXL-2018/3 (Sheldrick 2018)'
_refine_ls_goodness_of_fit_ref 1.090
_refine_ls_hydrogen_treatment constr
_refine_ls_matrix_type full
_refine_ls_number_parameters 256
_refine_ls_number_reflns 3852
_refine_ls_number_restraints 0
_refine_ls_restrained_S_all 1.090
_refine_ls_R_factor_all 0.0367
_refine_ls_R_factor_gt 0.0329
_refine_ls_shift/su_max 0.002
_refine_ls_shift/su_mean 0.000
_refine_ls_structure_factor_coef Fsqd
_refine_ls_weighting_details 'w=1/[\s^2^(Fo^2^)+(0.0484P)^2^] where P=(Fo^2^+2Fc^2^)/3'
_refine_ls_weighting_scheme calc
_refine_ls_wR_factor_gt 0.0828
_refine_ls_wR_factor_ref 0.0866
_reflns_Friedel_coverage 0.000
_reflns_number_gt 3462
_reflns_number_total 3852
_reflns_threshold_expression 'I > 2\s(I)'
_cod_data_source_file d1nj05564j2.cif
_cod_data_source_block JPL-221
_cod_depositor_comments 'Adding full bibliography for 7061231--7061235.cif.'
_cod_database_code 7061231
_shelx_shelxl_version_number 2018/3
_shelx_space_group_comment
;
The symmetry employed for this shelxl refinement is uniquely defined
by the following loop, which should always be used as a source of
symmetry information in preference to the above space-group names.
They are only intended as comments.
;

loop_
_space_group_symop_operation_xyz
'x, y, z'
'-x+1/2, -y+1/2, z+1/2'
'x+1/2, -y+1/2, -z'
'-x, y, -z+1/2'
'-x, -y, -z'
'x-1/2, y-1/2, -z-1/2'
'-x-1/2, y-1/2, z'
'x, -y, z-1/2'

loop_
_atom_site_label
_atom_site_type_symbol
_atom_site_fract_x
_atom_site_fract_y
_atom_site_fract_z
_atom_site_U_iso_or_equiv
_atom_site_adp_type
_atom_site_occupancy
_atom_site_site_symmetry_order
_atom_site_calc_flag
_atom_site_refinement_flags_posn
_atom_site_refinement_flags_adp
_atom_site_refinement_flags_occupancy
_atom_site_disorder_assembly
_atom_site_disorder_group
Pd1 Pd 0.49514(2) 0.52619(2) 0.15290(2) 0.01393(10) Uani 1 1 d . . . . .
S1 S 0.41027(3) 0.61750(6) 0.17988(5) 0.02190(16) Uani 1 1 d . . . . .
O1 O 0.78903(9) 0.54050(17) 0.05054(17) 0.0289(5) Uani 1 1 d . . . . .
O2 O 0.32658(9) 0.21490(18) 0.16932(16) 0.0292(5) Uani 1 1 d . . . . .
N1 N 0.56346(9) 0.42009(19) 0.12009(15) 0.0176(4) Uani 1 1 d . . . . .
N2 N 0.55479(10) 0.3123(2) 0.12392(17) 0.0210(5) Uani 1 1 d . . . . .
N3 N 0.53930(10) 0.6869(2) 0.16451(16) 0.0189(5) Uani 1 1 d . . . . .
N4 N 0.38654(12) 0.8024(2) 0.2734(2) 0.0324(6) Uani 1 1 d . . . . .
C1 C 0.62136(12) 0.4515(2) 0.10420(18) 0.0182(5) Uani 1 1 d . . . . .
C2 C 0.63187(12) 0.5490(2) 0.0535(2) 0.0221(6) Uani 1 1 d . . . . .
H2 H 0.601471 0.593001 0.032851 0.027 Uiso 1 1 calc R U . . .
C3 C 0.68753(12) 0.5818(2) 0.0332(2) 0.0235(6) Uani 1 1 d . . . . .
H3 H 0.694418 0.646684 -0.001689 0.028 Uiso 1 1 calc R U . . .
C4 C 0.73282(12) 0.5163(2) 0.0657(2) 0.0211(6) Uani 1 1 d . . . . .
C5 C 0.72221(12) 0.4184(2) 0.1179(2) 0.0233(6) Uani 1 1 d . . . . .
H5 H 0.752549 0.375278 0.140108 0.028 Uiso 1 1 calc R U . . .
C6 C 0.66684(12) 0.3856(2) 0.1366(2) 0.0223(6) Uani 1 1 d . . . . .
H6 H 0.659806 0.319883 0.170490 0.027 Uiso 1 1 calc R U . . .
C7 C 0.45724(12) 0.3762(2) 0.14687(17) 0.0171(5) Uani 1 1 d . . . . .
C8 C 0.40064(12) 0.3459(2) 0.15714(18) 0.0196(6) Uani 1 1 d . . . . .
H8 H 0.373099 0.402785 0.162247 0.024 Uiso 1 1 calc R U . . .
C9 C 0.38399(12) 0.2308(3) 0.15999(19) 0.0214(6) Uani 1 1 d . . . . .
C10 C 0.42423(14) 0.1435(3) 0.15489(19) 0.0252(6) Uani 1 1 d . . . . .
H10 H 0.413029 0.067518 0.159346 0.030 Uiso 1 1 calc R U . . .
C11 C 0.48101(13) 0.1715(3) 0.1431(2) 0.0240(6) Uani 1 1 d . . . . .
H11 H 0.508301 0.114050 0.138559 0.029 Uiso 1 1 calc R U . . .
C12 C 0.49747(11) 0.2866(3) 0.1381(2) 0.0192(6) Uani 1 1 d . . . . .
C13 C 0.80244(13) 0.6349(2) -0.0079(2) 0.0266(6) Uani 1 1 d . . . . .
H13A H 0.788153 0.705532 0.018094 0.032 Uiso 1 1 calc R U . . .
H13B H 0.785192 0.624256 -0.067512 0.032 Uiso 1 1 calc R U . . .
C14 C 0.86626(13) 0.6391(3) -0.0161(3) 0.0344(7) Uani 1 1 d . . . . .
H14A H 0.876951 0.700505 -0.056053 0.052 Uiso 1 1 calc R U . . .
H14B H 0.879908 0.568094 -0.040623 0.052 Uiso 1 1 calc R U . . .
H14C H 0.882741 0.651365 0.043111 0.052 Uiso 1 1 calc R U . . .
C15 C 0.30508(15) 0.1014(3) 0.1781(3) 0.0401(8) Uani 1 1 d . . . . .
H15A H 0.319555 0.066392 0.233477 0.048 Uiso 1 1 calc R U . . .
H15B H 0.317003 0.055388 0.126400 0.048 Uiso 1 1 calc R U . . .
C16 C 0.24101(14) 0.1088(3) 0.1815(3) 0.0417(9) Uani 1 1 d . . . . .
H16A H 0.226966 0.137872 0.124469 0.063 Uiso 1 1 calc R U . . .
H16B H 0.229782 0.159108 0.230080 0.063 Uiso 1 1 calc R U . . .
H16C H 0.225393 0.034155 0.192166 0.063 Uiso 1 1 calc R U . . .
C17 C 0.53007(13) 0.7656(2) 0.0997(2) 0.0256(6) Uani 1 1 d . . . . .
H17 H 0.501106 0.753708 0.057375 0.031 Uiso 1 1 calc R U . . .
C18 C 0.56225(16) 0.8634(3) 0.0943(2) 0.0364(8) Uani 1 1 d . . . . .
H18 H 0.555496 0.918689 0.049959 0.044 Uiso 1 1 calc R U . . .
C19 C 0.42093(12) 0.7099(2) 0.2709(2) 0.0200(5) Uani 1 1 d . . . . .
C20 C 0.39470(17) 0.8752(3) 0.3417(2) 0.0391(8) Uani 1 1 d . . . . .
H20 H 0.370203 0.937339 0.346776 0.047 Uiso 1 1 calc R U . . .

loop_
_atom_site_aniso_label
_atom_site_aniso_U_11
_atom_site_aniso_U_22
_atom_site_aniso_U_33
_atom_site_aniso_U_23
_atom_site_aniso_U_13
_atom_site_aniso_U_12
Pd1 0.00830(13) 0.01850(14) 0.01499(14) -0.00080(6) -0.00220(6) -0.00062(6)
S1 0.0101(3) 0.0251(3) 0.0306(3) -0.0027(3) -0.0069(3) 0.0042(2)
O1 0.0129(9) 0.0309(9) 0.0430(12) 0.0110(10) 0.0014(9) -0.0031(8)
O2 0.0135(10) 0.0267(10) 0.0475(13) -0.0017(9) 0.0011(9) -0.0058(8)
N1 0.0131(10) 0.0255(10) 0.0143(10) 0.0005(9) -0.0006(9) -0.0019(9)
N2 0.0139(11) 0.0252(11) 0.0238(11) -0.0052(10) 0.0024(9) 0.0003(9)
N3 0.0120(10) 0.0208(10) 0.0240(11) -0.0012(9) 0.0025(9) -0.0019(9)
N4 0.0267(13) 0.0309(13) 0.0395(14) -0.0020(13) -0.0029(12) 0.0153(11)
C1 0.0118(12) 0.0258(11) 0.0171(12) -0.0037(11) 0.0019(10) -0.0003(10)
C2 0.0146(13) 0.0307(13) 0.0209(13) 0.0026(12) 0.0010(11) 0.0059(11)
C3 0.0186(13) 0.0282(13) 0.0236(13) 0.0068(12) 0.0031(11) 0.0008(11)
C4 0.0125(13) 0.0252(12) 0.0258(15) 0.0006(11) 0.0038(11) -0.0017(10)
C5 0.0139(13) 0.0246(12) 0.0312(15) 0.0023(12) -0.0024(12) 0.0010(10)
C6 0.0168(13) 0.0241(12) 0.0260(13) 0.0050(11) 0.0001(11) -0.0021(11)
C7 0.0127(12) 0.0243(12) 0.0142(11) -0.0031(10) -0.0039(9) -0.0001(11)
C8 0.0131(13) 0.0239(13) 0.0218(13) -0.0031(11) -0.0023(10) -0.0005(11)
C9 0.0145(13) 0.0266(13) 0.0230(13) -0.0041(11) -0.0015(10) -0.0053(11)
C10 0.0236(15) 0.0233(13) 0.0288(15) -0.0042(11) -0.0018(12) -0.0081(12)
C11 0.0188(14) 0.0228(13) 0.0304(15) -0.0062(12) -0.0019(12) 0.0029(12)
C12 0.0132(13) 0.0256(14) 0.0190(13) -0.0052(12) -0.0015(10) -0.0021(10)
C13 0.0216(14) 0.0218(12) 0.0363(16) -0.0007(13) 0.0036(12) -0.0027(11)
C14 0.0221(15) 0.0327(14) 0.0483(19) 0.0011(15) 0.0045(14) -0.0111(12)
C15 0.0205(16) 0.0291(15) 0.071(2) 0.0009(17) 0.0029(17) -0.0118(13)
C16 0.0194(16) 0.0394(18) 0.066(2) 0.0060(18) 0.0045(16) -0.0115(14)
C17 0.0286(15) 0.0245(12) 0.0237(14) 0.0012(12) 0.0014(12) -0.0002(11)
C18 0.048(2) 0.0284(14) 0.0328(16) 0.0080(14) 0.0044(15) -0.0070(14)
C19 0.0136(12) 0.0216(12) 0.0249(13) 0.0018(11) 0.0023(11) 0.0020(10)
C20 0.041(2) 0.0303(15) 0.046(2) -0.0051(15) 0.0038(16) 0.0165(15)

loop_
_atom_type_symbol
_atom_type_description
_atom_type_scat_dispersion_real
_atom_type_scat_dispersion_imag
_atom_type_scat_source
C C 0.0181 0.0091 'International Tables Vol C Tables 4.2.6.8 and 6.1.1.4'
H H 0.0000 0.0000 'International Tables Vol C Tables 4.2.6.8 and 6.1.1.4'
N N 0.0311 0.0180 'International Tables Vol C Tables 4.2.6.8 and 6.1.1.4'
O O 0.0492 0.0322 'International Tables Vol C Tables 4.2.6.8 and 6.1.1.4'
Pd Pd 0.1215 3.9337 'International Tables Vol C Tables 4.2.6.8 and 6.1.1.4'
S S 0.3331 0.5567 'International Tables Vol C Tables 4.2.6.8 and 6.1.1.4'

loop_
_geom_angle_atom_site_label_1
_geom_angle_atom_site_label_2
_geom_angle_atom_site_label_3
_geom_angle
_geom_angle_site_symmetry_1
_geom_angle_site_symmetry_3
_geom_angle_publ_flag
C7 Pd1 N1 78.74(10) . . ?
C7 Pd1 N3 177.22(10) . . ?
N1 Pd1 N3 99.77(9) . . ?
C7 Pd1 S1 91.84(8) . . ?
N1 Pd1 S1 170.05(6) . . ?
N3 Pd1 S1 89.78(6) . . ?
C7 Pd1 Pd1 94.63(7) . 4_655 ?
N1 Pd1 Pd1 99.71(6) . 4_655 ?
N3 Pd1 Pd1 83.28(6) . 4_655 ?
S1 Pd1 Pd1 84.11(2) . 4_655 ?
C19 S1 Pd1 107.36(9) . . ?
C4 O1 C13 118.0(2) . . ?
C9 O2 C15 118.9(2) . . ?
N2 N1 C1 114.4(2) . . ?
N2 N1 Pd1 117.14(18) . . ?
C1 N1 Pd1 128.03(18) . . ?
N1 N2 C12 111.9(2) . . ?
C17 N3 C19 117.9(2) . 4_655 ?
C17 N3 Pd1 117.85(19) . . ?
C19 N3 Pd1 124.02(19) 4_655 . ?
C20 N4 C19 116.7(3) . . ?
C2 C1 C6 120.1(3) . . ?
C2 C1 N1 118.0(2) . . ?
C6 C1 N1 121.9(2) . . ?
C1 C2 C3 120.6(3) . . ?
C1 C2 H2 119.7 . . ?
C3 C2 H2 119.7 . . ?
C2 C3 C4 119.3(3) . . ?
C2 C3 H3 120.4 . . ?
C4 C3 H3 120.4 . . ?
O1 C4 C3 124.4(3) . . ?
O1 C4 C5 115.5(2) . . ?
C3 C4 C5 120.1(3) . . ?
C6 C5 C4 120.2(3) . . ?
C6 C5 H5 119.9 . . ?
C4 C5 H5 119.9 . . ?
C5 C6 C1 119.7(3) . . ?
C5 C6 H6 120.1 . . ?
C1 C6 H6 120.1 . . ?
C8 C7 C12 117.4(3) . . ?
C8 C7 Pd1 131.1(2) . . ?
C12 C7 Pd1 111.3(2) . . ?
C7 C8 C9 121.1(3) . . ?
C7 C8 H8 119.5 . . ?
C9 C8 H8 119.5 . . ?
O2 C9 C10 125.0(3) . . ?
O2 C9 C8 114.1(3) . . ?
C10 C9 C8 121.0(3) . . ?
C11 C10 C9 119.1(3) . . ?
C11 C10 H10 120.5 . . ?
C9 C10 H10 120.5 . . ?
C10 C11 C12 119.9(3) . . ?
C10 C11 H11 120.1 . . ?
C12 C11 H11 120.1 . . ?
N2 C12 C11 118.7(3) . . ?
N2 C12 C7 119.8(3) . . ?
C11 C12 C7 121.5(3) . . ?
O1 C13 C14 107.0(2) . . ?
O1 C13 H13A 110.3 . . ?
C14 C13 H13A 110.3 . . ?
O1 C13 H13B 110.3 . . ?
C14 C13 H13B 110.3 . . ?
H13A C13 H13B 108.6 . . ?
C13 C14 H14A 109.5 . . ?
C13 C14 H14B 109.5 . . ?
H14A C14 H14B 109.5 . . ?
C13 C14 H14C 109.5 . . ?
H14A C14 H14C 109.5 . . ?
H14B C14 H14C 109.5 . . ?
O2 C15 C16 107.6(3) . . ?
O2 C15 H15A 110.2 . . ?
C16 C15 H15A 110.2 . . ?
O2 C15 H15B 110.2 . . ?
C16 C15 H15B 110.2 . . ?
H15A C15 H15B 108.5 . . ?
C15 C16 H16A 109.5 . . ?
C15 C16 H16B 109.5 . . ?
H16A C16 H16B 109.5 . . ?
C15 C16 H16C 109.5 . . ?
H16A C16 H16C 109.5 . . ?
H16B C16 H16C 109.5 . . ?
N3 C17 C18 121.7(3) . . ?
N3 C17 H17 119.1 . . ?
C18 C17 H17 119.1 . . ?
C17 C18 C20 116.3(3) . 4_655 ?
C17 C18 H18 121.8 . . ?
C20 C18 H18 121.8 4_655 . ?
N4 C19 N3 123.4(3) . 4_655 ?
N4 C19 S1 115.8(2) . . ?
N3 C19 S1 120.7(2) 4_655 . ?
N4 C20 C18 123.5(3) . 4_655 ?
N4 C20 H20 118.3 . . ?
C18 C20 H20 118.3 4_655 . ?

loop_
_geom_bond_atom_site_label_1
_geom_bond_atom_site_label_2
_geom_bond_distance
_geom_bond_site_symmetry_2
_geom_bond_publ_flag
Pd1 C7 1.970(3) . ?
Pd1 N1 2.082(2) . ?
Pd1 N3 2.154(2) . ?
Pd1 S1 2.2920(7) . ?
Pd1 Pd1 2.8527(4) 4_655 ?
S1 C19 1.735(3) . ?
O1 C4 1.366(3) . ?
O1 C13 1.432(3) . ?
O2 C9 1.365(3) . ?
O2 C15 1.426(4) . ?
N1 N2 1.280(3) . ?
N1 C1 1.425(3) . ?
N2 C12 1.392(3) . ?
N3 C17 1.340(4) . ?
N3 C19 1.355(4) 4_655 ?
N4 C20 1.327(5) . ?
N4 C19 1.350(4) . ?
C1 C2 1.383(4) . ?
C1 C6 1.399(4) . ?
C2 C3 1.392(4) . ?
C2 H2 0.9300 . ?
C3 C4 1.393(4) . ?
C3 H3 0.9300 . ?
C4 C5 1.400(4) . ?
C5 C6 1.380(4) . ?
C5 H5 0.9300 . ?
C6 H6 0.9300 . ?
C7 C8 1.381(4) . ?
C7 C12 1.416(4) . ?
C8 C9 1.404(4) . ?
C8 H8 0.9300 . ?
C9 C10 1.392(4) . ?
C10 C11 1.381(4) . ?
C10 H10 0.9300 . ?
C11 C12 1.404(4) . ?
C11 H11 0.9300 . ?
C13 C14 1.501(4) . ?
C13 H13A 0.9700 . ?
C13 H13B 0.9700 . ?
C14 H14A 0.9600 . ?
C14 H14B 0.9600 . ?
C14 H14C 0.9600 . ?
C15 C16 1.505(4) . ?
C15 H15A 0.9700 . ?
C15 H15B 0.9700 . ?
C16 H16A 0.9600 . ?
C16 H16B 0.9600 . ?
C16 H16C 0.9600 . ?
C17 C18 1.373(4) . ?
C17 H17 0.9300 . ?
C18 C20 1.384(5) 4_655 ?
C18 H18 0.9300 . ?
C20 H20 0.9300 . ?

loop_
_geom_torsion_atom_site_label_1
_geom_torsion_atom_site_label_2
_geom_torsion_atom_site_label_3
_geom_torsion_atom_site_label_4
_geom_torsion
_geom_torsion_site_symmetry_1
_geom_torsion_site_symmetry_2
_geom_torsion_site_symmetry_3
_geom_torsion_site_symmetry_4
_geom_torsion_publ_flag
C1 N1 N2 C12 -179.0(2) . . . . ?
Pd1 N1 N2 C12 8.1(3) . . . . ?
N2 N1 C1 C2 146.6(3) . . . . ?
Pd1 N1 C1 C2 -41.5(3) . . . . ?
N2 N1 C1 C6 -32.0(4) . . . . ?
Pd1 N1 C1 C6 139.9(2) . . . . ?
C6 C1 C2 C3 0.8(4) . . . . ?
N1 C1 C2 C3 -177.8(3) . . . . ?
C1 C2 C3 C4 -1.0(4) . . . . ?
C13 O1 C4 C3 -4.5(4) . . . . ?
C13 O1 C4 C5 175.6(3) . . . . ?
C2 C3 C4 O1 -179.6(3) . . . . ?
C2 C3 C4 C5 0.3(4) . . . . ?
O1 C4 C5 C6 -179.4(3) . . . . ?
C3 C4 C5 C6 0.7(5) . . . . ?
C4 C5 C6 C1 -0.9(5) . . . . ?
C2 C1 C6 C5 0.2(4) . . . . ?
N1 C1 C6 C5 178.8(3) . . . . ?
C12 C7 C8 C9 0.9(4) . . . . ?
Pd1 C7 C8 C9 -172.8(2) . . . . ?
C15 O2 C9 C10 2.5(5) . . . . ?
C15 O2 C9 C8 -176.6(3) . . . . ?
C7 C8 C9 O2 -179.3(2) . . . . ?
C7 C8 C9 C10 1.7(4) . . . . ?
O2 C9 C10 C11 178.4(3) . . . . ?
C8 C9 C10 C11 -2.6(4) . . . . ?
C9 C10 C11 C12 1.1(4) . . . . ?
N1 N2 C12 C11 179.5(3) . . . . ?
N1 N2 C12 C7 -0.4(4) . . . . ?
C10 C11 C12 N2 -178.4(3) . . . . ?
C10 C11 C12 C7 1.5(5) . . . . ?
C8 C7 C12 N2 177.5(3) . . . . ?
Pd1 C7 C12 N2 -7.6(3) . . . . ?
C8 C7 C12 C11 -2.4(4) . . . . ?
Pd1 C7 C12 C11 172.5(2) . . . . ?
C4 O1 C13 C14 -177.5(3) . . . . ?
C9 O2 C15 C16 -176.7(3) . . . . ?
C19 N3 C17 C18 4.5(4) 4_655 . . . ?
Pd1 N3 C17 C18 -170.5(2) . . . . ?
N3 C17 C18 C20 1.1(5) . . . 4_655 ?
C20 N4 C19 N3 2.7(5) . . . 4_655 ?
C20 N4 C19 S1 -178.9(3) . . . . ?
Pd1 S1 C19 N4 153.1(2) . . . . ?
Pd1 S1 C19 N3 -28.4(2) . . . 4_655 ?
C19 N4 C20 C18 3.4(5) . . . 4_655 ?
